data_4509315
loop_
_publ_author_name
'Zheng, Sheng-Run'
'Yang, Qing-Yuan'
'Yang, Rui'
'Pan, Mei'
'Cao, Rong'
'Su, Cheng-Yong'

_publ_section_title
;
 Metal-Directed Assembly of Coordination Polymers with a Multifunctional
 Semirigid Ligand Containing Pyridyl and Benzimidazolyl Donor Groups
;
_journal_issue 5
_journal_name_full 'Crystal Growth &amp; Design'
_journal_page_first 2341
_journal_paper_doi 10.1021/cg801228x
_journal_volume 9
_journal_year 2009
_chemical_formula_sum 'C32 H30 Ag F3 N8 O4 S'
_chemical_formula_weight 787.57
_chemical_name_systematic
; 
 ? 
;
_space_group_IT_number 64
_symmetry_cell_setting orthorhombic
_symmetry_space_group_name_Hall '-C 2ac 2'
_symmetry_space_group_name_H-M 'C m c a'
_atom_sites_solution_hydrogens geom
_atom_sites_solution_primary direct
_atom_sites_solution_secondary difmap
_audit_creation_method SHELXL-97
_cell_angle_alpha 90.00
_cell_angle_beta 90.00
_cell_angle_gamma 90.00
_cell_formula_units_Z 8
_cell_length_a 26.0108(8)
_cell_length_b 14.1312(13)
_cell_length_c 17.4098(10)
_cell_measurement_reflns_used 6275
_cell_measurement_temperature 150(2)
_cell_measurement_theta_max 29.7116
_cell_measurement_theta_min 2.7510
_cell_volume 6399.2(7)
_computing_cell_refinement
;
CrysAlis RED, Oxford Diffraction Ltd.,
Version 1.171.31.7 (release 18-10-2006 CrysAlis171 .NET)
(compiled Oct 18 2006,16:28:17)
;
_computing_data_collection
;
CrysAlis CCD, Oxford Diffraction Ltd.,
Version 1.171.31.7 (release 18-10-2006 CrysAlis171 .NET)
(compiled Oct 18 2006,16:28:17)
;
_computing_data_reduction
;
CrysAlis RED, Oxford Diffraction Ltd.,
Version 1.171.31.7 (release 18-10-2006 CrysAlis171 .NET)
(compiled Oct 18 2006,16:28:17)
;
_computing_structure_refinement 'SHELXL-97 (Sheldrick, 1997)'
_computing_structure_solution 'SHELXS-97 (Sheldrick, 1990)'
_diffrn_ambient_temperature 150(2)
_diffrn_detector_area_resol_mean 16.0855
_diffrn_measured_fraction_theta_full 0.993
_diffrn_measured_fraction_theta_max 0.993
_diffrn_measurement_device_type 'Gemini S Ultra'
_diffrn_measurement_method '\w and \p scan'
_diffrn_radiation_monochromator graphite
_diffrn_radiation_source 'Enhance (Mo) X-ray Source'
_diffrn_radiation_type MoK\a
_diffrn_radiation_wavelength 0.71073
_diffrn_reflns_av_R_equivalents 0.0349
_diffrn_reflns_av_sigmaI/netI 0.0276
_diffrn_reflns_limit_h_max 32
_diffrn_reflns_limit_h_min -32
_diffrn_reflns_limit_k_max 16
_diffrn_reflns_limit_k_min -17
_diffrn_reflns_limit_l_max 20
_diffrn_reflns_limit_l_min -21
_diffrn_reflns_number 17823
_diffrn_reflns_theta_full 26.00
_diffrn_reflns_theta_max 26.00
_diffrn_reflns_theta_min 2.86
_exptl_absorpt_coefficient_mu 0.765
_exptl_absorpt_correction_T_max 0.8030
_exptl_absorpt_correction_T_min 0.7009
_exptl_absorpt_correction_type multi-scan
_exptl_absorpt_process_details
;
CrysAlis RED, Oxford Diffraction Ltd.,
Version 1.171.32.4 (release 27-04-2006 CrysAlis171 .NET)
(compiled Apr 27 2007,17:53:11)
Empirical absorption correction using spherical harmonics,
 implemented in SCALE3 ABSPACK scaling algorithm.
;
_exptl_crystal_colour yellow
_exptl_crystal_density_diffrn 1.635
_exptl_crystal_density_method 'not measured'
_exptl_crystal_description block
_exptl_crystal_F_000 3200
_exptl_crystal_size_max 0.50
_exptl_crystal_size_mid 0.40
_exptl_crystal_size_min 0.30
_refine_diff_density_max 1.635
_refine_diff_density_min -1.058
_refine_diff_density_rms 0.119
_refine_ls_extinction_method none
_refine_ls_goodness_of_fit_ref 0.999
_refine_ls_hydrogen_treatment geom
_refine_ls_matrix_type full
_refine_ls_number_parameters 243
_refine_ls_number_reflns 3205
_refine_ls_number_restraints 90
_refine_ls_restrained_S_all 1.071
_refine_ls_R_factor_all 0.0735
_refine_ls_R_factor_gt 0.0584
_refine_ls_shift/su_max 0.001
_refine_ls_shift/su_mean 0.000
_refine_ls_structure_factor_coef Fsqd
_refine_ls_weighting_details 'calc w=1/[\s^2^(Fo^2^)+(0.1232P)^2^+20.6788P] where P=(Fo^2^+2Fc^2^)/3'
_refine_ls_weighting_scheme calc
_refine_ls_wR_factor_gt 0.1729
_refine_ls_wR_factor_ref 0.1826
_reflns_number_gt 2464
_reflns_number_total 3205
_reflns_threshold_expression >2sigma(I)
_cod_data_source_file cg801228xsup1.cif
_cod_data_source_block AgCF3SO3
_cod_depositor_comments
;
The following automatic conversions were performed:

'_symmetry_cell_setting' value 'Orthorhombic' changed to
'orthorhombic' according to
/home/saulius/struct/CIF-dictionaries/cif_core.dic dictionary named
'cif_core.dic' version 2.4.2 from 2011-04-26.

Automatic conversion script
Id: cif_fix_values 1891 2012-01-12 08:04:46Z andrius 
;
_cod_original_sg_symbol_H-M Cmca
_cod_database_code 4509315

loop_
_symmetry_equiv_pos_as_xyz
'x, y, z'
'-x, -y+1/2, z+1/2'
'-x, y+1/2, -z+1/2'
'x, -y, -z'
'x+1/2, y+1/2, z'
'-x+1/2, -y+1, z+1/2'
'-x+1/2, y+1, -z+1/2'
'x+1/2, -y+1/2, -z'
'-x, -y, -z'
'x, y-1/2, -z-1/2'
'x, -y-1/2, z-1/2'
'-x, y, z'
'-x+1/2, -y+1/2, -z'
'x+1/2, y, -z-1/2'
'x+1/2, -y, z-1/2'
'-x+1/2, y+1/2, z'

loop_
_atom_site_label
_atom_site_type_symbol
_atom_site_fract_x
_atom_site_fract_y
_atom_site_fract_z
_atom_site_U_iso_or_equiv
_atom_site_adp_type
_atom_site_occupancy
_atom_site_symmetry_multiplicity
_atom_site_calc_flag
_atom_site_refinement_flags
_atom_site_disorder_assembly
_atom_site_disorder_group
Ag1 Ag 0.16588(2) 0.0000 0.5000 0.0389(2) Uani 1 2 d S . .
N1 N 0.26108(15) 0.3839(3) 0.5159(2) 0.0286(9) Uani 1 1 d . . .
N2 N 0.18335(14) 0.3730(3) 0.5712(2) 0.0277(8) Uani 1 1 d . . .
N3 N 0.13018(15) 0.0961(3) 0.5877(2) 0.0350(9) Uani 1 1 d . . .
N4 N 0.23546(15) 0.3634(3) 0.7165(2) 0.0368(10) Uani 1 1 d . . .
C6 C 0.17505(19) 0.3814(4) 0.4930(2) 0.0288(10) Uani 1 1 d . . .
C5 C 0.1302(2) 0.3822(3) 0.4502(3) 0.0382(11) Uani 1 1 d . . .
H5A H 0.0973 0.3769 0.4737 0.046 Uiso 1 1 calc R . .
C4 C 0.1357(2) 0.3911(3) 0.3717(3) 0.0408(12) Uani 1 1 d . . .
H4A H 0.1059 0.3916 0.3401 0.049 Uiso 1 1 calc R . .
C3 C 0.1840(2) 0.3995(4) 0.3375(3) 0.0409(12) Uani 1 1 d . . .
H3A H 0.1861 0.4062 0.2833 0.049 Uiso 1 1 calc R . .
C2 C 0.2285(2) 0.3983(3) 0.3794(3) 0.0351(11) Uani 1 1 d . . .
H2A H 0.2612 0.4038 0.3554 0.042 Uiso 1 1 calc R . .
C1 C 0.22381(18) 0.3887(3) 0.4597(3) 0.0289(10) Uani 1 1 d . . .
C7 C 0.23611(17) 0.3728(3) 0.5818(3) 0.0267(9) Uani 1 1 d . . .
C8 C 0.31975(19) 0.3577(4) 0.6536(3) 0.0383(11) Uani 1 1 d . . .
H8A H 0.3330 0.3522 0.7061 0.057 Uiso 1 1 calc R . .
H8B H 0.3338 0.4148 0.6295 0.057 Uiso 1 1 calc R . .
H8C H 0.3300 0.3020 0.6238 0.057 Uiso 1 1 calc R . .
C9 C 0.26314(17) 0.3640(3) 0.6556(3) 0.0275(9) Uani 1 1 d . . .
C10 C 0.14099(17) 0.3588(3) 0.6254(3) 0.0299(10) Uani 1 1 d . . .
H10A H 0.1111 0.3970 0.6085 0.036 Uiso 1 1 calc R . .
H10B H 0.1516 0.3821 0.6766 0.036 Uiso 1 1 calc R . .
C11 C 0.12488(16) 0.2569(3) 0.6320(3) 0.0276(9) Uani 1 1 d . . .
C12 C 0.08740(17) 0.2303(4) 0.6850(3) 0.0351(11) Uani 1 1 d . . .
H12A H 0.0731 0.2755 0.7193 0.042 Uiso 1 1 calc R . .
C13 C 0.07151(19) 0.1375(4) 0.6869(3) 0.0391(12) Uani 1 1 d . . .
H13A H 0.0457 0.1182 0.7222 0.047 Uiso 1 1 calc R . .
C14 C 0.09316(18) 0.0723(4) 0.6374(3) 0.0356(11) Uani 1 1 d . . .
H14A H 0.0814 0.0087 0.6387 0.043 Uiso 1 1 calc R . .
C15 C 0.14468(18) 0.1875(3) 0.5852(3) 0.0313(10) Uani 1 1 d . . .
H15A H 0.1702 0.2051 0.5489 0.038 Uiso 1 1 calc R . .
C16 C 0.0000 0.3224(8) 0.9584(7) 0.090(3) Uani 1 2 d SU . .
C17 C 0.0000 -0.0382(10) 0.8672(9) 0.091(3) Uani 1 2 d SU A 1
O5 O 0.0000 0.0245(16) 0.9168(14) 0.115(6) Uani 0.50 2 d SPU A 1
O4 O 0.0336(9) -0.0390(18) 0.8042(15) 0.091(5) Uani 0.25 1 d PU . 2
S1 S 0.0000 0.30839(17) 0.85818(14) 0.0655(7) Uani 1 2 d SU . 1
O1 O 0.0429(4) 0.3582(6) 0.8340(5) 0.168(3) Uani 1 1 d U B 1
O2 O 0.0000 0.2111(4) 0.8422(4) 0.0666(17) Uani 1 2 d SU C 1
F1 F 0.0000 0.4068(5) 0.9838(4) 0.095(2) Uani 1 2 d SU . 1
F2 F -0.0506(4) 0.2933(8) 0.9780(6) 0.114(4) Uani 0.50 1 d PU . 1
F2' F 0.0000 0.2547(15) 1.0026(9) 0.224(8) Uiso 1 2 d S . 2

loop_
_atom_site_aniso_label
_atom_site_aniso_U_11
_atom_site_aniso_U_22
_atom_site_aniso_U_33
_atom_site_aniso_U_23
_atom_site_aniso_U_13
_atom_site_aniso_U_12
Ag1 0.0460(4) 0.0309(4) 0.0397(4) -0.0039(2) 0.000 0.000
N1 0.029(2) 0.0281(19) 0.028(2) 0.0016(15) 0.0024(15) 0.0000(15)
N2 0.0263(19) 0.0311(19) 0.0257(18) -0.0009(15) 0.0005(16) -0.0010(15)
N3 0.033(2) 0.032(2) 0.040(2) 0.0032(17) 0.0058(17) -0.0039(16)
N4 0.030(2) 0.053(2) 0.028(2) 0.0005(18) -0.0005(17) 0.0015(18)
C6 0.032(2) 0.025(2) 0.029(2) -0.0005(17) -0.0023(19) -0.0003(18)
C5 0.036(3) 0.037(3) 0.042(3) -0.001(2) -0.007(2) 0.001(2)
C4 0.047(3) 0.042(3) 0.033(3) -0.002(2) -0.011(2) 0.000(2)
C3 0.058(3) 0.037(3) 0.027(2) 0.000(2) -0.005(2) -0.003(2)
C2 0.045(3) 0.033(2) 0.027(2) 0.003(2) 0.003(2) 0.001(2)
C1 0.036(3) 0.024(2) 0.027(2) -0.0019(18) -0.0027(19) -0.0005(18)
C7 0.031(2) 0.022(2) 0.027(2) -0.0018(17) 0.0013(19) 0.0015(16)
C8 0.032(2) 0.052(3) 0.031(2) 0.003(2) 0.000(2) 0.005(2)
C9 0.027(2) 0.025(2) 0.031(2) -0.0006(18) 0.0003(19) -0.0012(17)
C10 0.023(2) 0.036(2) 0.031(2) -0.0055(19) 0.0033(19) 0.0000(18)
C11 0.020(2) 0.036(2) 0.027(2) 0.0012(18) -0.0013(17) 0.0031(18)
C12 0.027(2) 0.048(3) 0.030(2) 0.000(2) 0.0023(19) 0.004(2)
C13 0.029(2) 0.051(3) 0.038(3) 0.014(2) 0.007(2) 0.000(2)
C14 0.028(2) 0.038(2) 0.042(3) 0.008(2) 0.003(2) -0.003(2)
C15 0.026(2) 0.033(2) 0.035(2) 0.0052(19) 0.004(2) 0.0000(19)
C16 0.138(8) 0.056(5) 0.075(6) -0.019(5) 0.000 0.000
C17 0.074(6) 0.084(6) 0.113(8) -0.004(6) 0.000 0.000
O5 0.107(10) 0.120(10) 0.117(10) -0.009(9) 0.000 0.000
O4 0.085(10) 0.081(9) 0.106(11) 0.002(9) 0.008(9) -0.003(9)
S1 0.0849(17) 0.0588(14) 0.0526(13) -0.0254(11) 0.000 0.000
O1 0.221(7) 0.132(5) 0.153(6) -0.077(5) 0.106(6) -0.095(5)
O2 0.064(4) 0.062(4) 0.074(4) -0.034(3) 0.000 0.000
F1 0.135(6) 0.074(4) 0.076(4) -0.042(3) 0.000 0.000
F2 0.116(7) 0.112(7) 0.114(6) -0.052(5) 0.088(6) -0.054(6)

loop_
_atom_type_symbol
_atom_type_description
_atom_type_scat_dispersion_real
_atom_type_scat_dispersion_imag
_atom_type_scat_source
C C 0.0033 0.0016 'International Tables Vol C Tables 4.2.6.8 and 6.1.1.4'
H H 0.0000 0.0000 'International Tables Vol C Tables 4.2.6.8 and 6.1.1.4'
N N 0.0061 0.0033 'International Tables Vol C Tables 4.2.6.8 and 6.1.1.4'
O O 0.0106 0.0060 'International Tables Vol C Tables 4.2.6.8 and 6.1.1.4'
F F 0.0171 0.0103 'International Tables Vol C Tables 4.2.6.8 and 6.1.1.4'
S S 0.1246 0.1234 'International Tables Vol C Tables 4.2.6.8 and 6.1.1.4'
Ag Ag -0.8971 1.1015 'International Tables Vol C Tables 4.2.6.8 and 6.1.1.4'

loop_
_geom_angle_atom_site_label_1
_geom_angle_atom_site_label_2
_geom_angle_atom_site_label_3
_geom_angle
_geom_angle_site_symmetry_1
_geom_angle_site_symmetry_3
N3 Ag1 N3 131.1(2) 4_556 .
N3 Ag1 N1 129.04(13) 4_556 13_556
N3 Ag1 N1 89.58(13) . 13_556
N3 Ag1 N1 89.58(13) 4_556 16_545
N3 Ag1 N1 129.04(13) . 16_545
N1 Ag1 N1 82.40(18) 13_556 16_545
C7 N1 C1 105.9(4) . .
C7 N1 Ag1 122.6(3) . 13_556
C1 N1 Ag1 114.8(3) . 13_556
C6 N2 C7 106.6(4) . .
C6 N2 C10 121.9(4) . .
C7 N2 C10 131.3(4) . .
C14 N3 C15 117.6(4) . .
C14 N3 Ag1 125.9(3) . .
C15 N3 Ag1 116.3(3) . .
C9 N4 N4 112.8(5) . 7_546
N2 C6 C5 131.4(5) . .
N2 C6 C1 105.8(4) . .
C5 C6 C1 122.8(4) . .
C4 C5 C6 116.5(5) . .
C4 C5 H5A 121.8 . .
C6 C5 H5A 121.8 . .
C5 C4 C3 121.5(5) . .
C5 C4 H4A 119.2 . .
C3 C4 H4A 119.2 . .
C2 C3 C4 122.3(5) . .
C2 C3 H3A 118.8 . .
C4 C3 H3A 118.8 . .
C3 C2 C1 117.1(5) . .
C3 C2 H2A 121.5 . .
C1 C2 H2A 121.5 . .
N1 C1 C6 109.9(4) . .
N1 C1 C2 130.3(5) . .
C6 C1 C2 119.8(4) . .
N1 C7 N2 111.7(4) . .
N1 C7 C9 122.1(4) . .
N2 C7 C9 126.2(4) . .
C9 C8 H8A 109.5 . .
C9 C8 H8B 109.5 . .
H8A C8 H8B 109.5 . .
C9 C8 H8C 109.5 . .
H8A C8 H8C 109.5 . .
H8B C8 H8C 109.5 . .
N4 C9 C7 117.1(4) . .
N4 C9 C8 125.5(4) . .
C7 C9 C8 117.5(4) . .
N2 C10 C11 112.9(4) . .
N2 C10 H10A 109.0 . .
C11 C10 H10A 109.0 . .
N2 C10 H10B 109.0 . .
C11 C10 H10B 109.0 . .
H10A C10 H10B 107.8 . .
C15 C11 C12 117.6(4) . .
C15 C11 C10 122.2(4) . .
C12 C11 C10 120.2(4) . .
C13 C12 C11 118.8(5) . .
C13 C12 H12A 120.6 . .
C11 C12 H12A 120.6 . .
C12 C13 C14 119.9(4) . .
C12 C13 H13A 120.1 . .
C14 C13 H13A 120.1 . .
N3 C14 C13 122.0(5) . .
N3 C14 H14A 119.0 . .
C13 C14 H14A 119.0 . .
N3 C15 C11 124.1(4) . .
N3 C15 H15A 118.0 . .
C11 C15 H15A 118.0 . .
F2' C16 F1 120.9(14) . .
F2' C16 F2 67.9(8) . 12
F1 C16 F2 100.8(6) . 12
F2' C16 F2 67.9(8) . .
F1 C16 F2 100.8(6) . .
F2 C16 F2 135.8(16) 12 .
F2' C16 S1 122.3(12) . .
F1 C16 S1 116.8(9) . .
F2 C16 S1 101.9(7) 12 .
F2 C16 S1 101.9(7) . .
O1 S1 O1 107.5(10) . 12
O1 S1 O2 115.9(4) . .
O1 S1 O2 115.9(4) 12 .
O1 S1 C16 104.1(4) . .
O1 S1 C16 104.1(4) 12 .
O2 S1 C16 107.9(5) . .

loop_
_geom_bond_atom_site_label_1
_geom_bond_atom_site_label_2
_geom_bond_distance
_geom_bond_site_symmetry_2
Ag1 N3 2.244(4) 4_556
Ag1 N3 2.244(4) .
Ag1 N1 2.525(4) 13_556
Ag1 N1 2.525(4) 16_545
N1 C7 1.328(6) .
N1 C1 1.378(6) .
N1 Ag1 2.525(4) 13_556
N2 C6 1.384(5) .
N2 C7 1.385(6) .
N2 C10 1.464(6) .
N3 C14 1.338(6) .
N3 C15 1.346(6) .
N4 C9 1.282(6) .
N4 N4 1.390(8) 7_546
C6 C5 1.385(7) .
C6 C1 1.398(7) .
C5 C4 1.381(8) .
C5 H5A 0.9500 .
C4 C3 1.396(8) .
C4 H4A 0.9500 .
C3 C2 1.368(7) .
C3 H3A 0.9500 .
C2 C1 1.411(6) .
C2 H2A 0.9500 .
C7 C9 1.470(6) .
C8 C9 1.476(6) .
C8 H8A 0.9800 .
C8 H8B 0.9800 .
C8 H8C 0.9800 .
C10 C11 1.505(6) .
C10 H10A 0.9900 .
C10 H10B 0.9900 .
C11 C15 1.375(6) .
C11 C12 1.394(7) .
C12 C13 1.376(7) .
C12 H12A 0.9500 .
C13 C14 1.380(7) .
C13 H13A 0.9500 .
C14 H14A 0.9500 .
C15 H15A 0.9500 .
C16 F2' 1.23(2) .
C16 F1 1.273(12) .
C16 F2 1.421(10) 12
C16 F2 1.421(10) .
C16 S1 1.756(13) .
C17 O5 1.24(3) .
O4 O4 1.75(5) 12
S1 O1 1.385(8) .
S1 O1 1.385(7) 12
S1 O2 1.402(6) .

loop_
_geom_torsion_atom_site_label_1
_geom_torsion_atom_site_label_2
_geom_torsion_atom_site_label_3
_geom_torsion_atom_site_label_4
_geom_torsion
_geom_torsion_site_symmetry_1
_geom_torsion_site_symmetry_4
N3 Ag1 N3 C14 49.7(4) 4_556 .
N1 Ag1 N3 C14 -164.3(4) 13_556 .
N1 Ag1 N3 C14 -84.4(4) 16_545 .
N3 Ag1 N3 C15 -124.6(3) 4_556 .
N1 Ag1 N3 C15 21.5(3) 13_556 .
N1 Ag1 N3 C15 101.3(3) 16_545 .
C7 N2 C6 C5 177.7(5) . .
C10 N2 C6 C5 2.5(8) . .
C7 N2 C6 C1 -1.7(5) . .
C10 N2 C6 C1 -176.9(4) . .
N2 C6 C5 C4 -179.5(5) . .
C1 C6 C5 C4 -0.3(7) . .
C6 C5 C4 C3 -0.4(7) . .
C5 C4 C3 C2 0.7(8) . .
C4 C3 C2 C1 -0.3(7) . .
C7 N1 C1 C6 0.7(5) . .
Ag1 N1 C1 C6 -137.9(3) 13_556 .
C7 N1 C1 C2 -178.6(5) . .
Ag1 N1 C1 C2 42.8(6) 13_556 .
N2 C6 C1 N1 0.6(5) . .
C5 C6 C1 N1 -178.8(4) . .
N2 C6 C1 C2 -180.0(4) . .
C5 C6 C1 C2 0.6(7) . .
C3 C2 C1 N1 179.0(5) . .
C3 C2 C1 C6 -0.3(7) . .
C1 N1 C7 N2 -1.8(5) . .
Ag1 N1 C7 N2 132.7(3) 13_556 .
C1 N1 C7 C9 179.5(4) . .
Ag1 N1 C7 C9 -45.9(5) 13_556 .
C6 N2 C7 N1 2.2(5) . .
C10 N2 C7 N1 176.8(4) . .
C6 N2 C7 C9 -179.1(4) . .
C10 N2 C7 C9 -4.6(7) . .
N4 N4 C9 C7 -174.6(3) 7_546 .
N4 N4 C9 C8 4.6(5) 7_546 .
N1 C7 C9 N4 172.9(4) . .
N2 C7 C9 N4 -5.5(7) . .
N1 C7 C9 C8 -6.4(6) . .
N2 C7 C9 C8 175.2(4) . .
C6 N2 C10 C11 83.3(5) . .
C7 N2 C10 C11 -90.6(5) . .
N2 C10 C11 C15 -6.7(6) . .
N2 C10 C11 C12 175.6(4) . .
C15 C11 C12 C13 -1.2(7) . .
C10 C11 C12 C13 176.5(4) . .
C11 C12 C13 C14 0.8(7) . .
C15 N3 C14 C13 -2.4(7) . .
Ag1 N3 C14 C13 -176.6(4) . .
C12 C13 C14 N3 1.1(7) . .
C14 N3 C15 C11 2.0(7) . .
Ag1 N3 C15 C11 176.7(3) . .
C12 C11 C15 N3 -0.2(7) . .
C10 C11 C15 N3 -177.9(4) . .
F2' C16 S1 O1 -123.8(5) . .
F1 C16 S1 O1 56.2(5) . .
F2 C16 S1 O1 -52.5(10) 12 .
F2 C16 S1 O1 165.0(9) . .
F2' C16 S1 O1 123.8(5) . 12
F1 C16 S1 O1 -56.2(5) . 12
F2 C16 S1 O1 -165.0(9) 12 12
F2 C16 S1 O1 52.5(10) . 12
F2' C16 S1 O2 0.000(5) . .
F1 C16 S1 O2 180.000(4) . .
F2 C16 S1 O2 71.2(8) 12 .
F2 C16 S1 O2 -71.2(8) . .
